data_4024813
loop_
_publ_author_name
'Christopher W. Bond'
'Alexander J. Cresswell'
'Stephen G. Davies'
'Ai M. Fletcher'
'Wataru Kurosawa'
'James A. Lee'
'Paul M. Roberts'
'Angela J. Russell'
'Andrew D. Smith'
'James E. Thomson'

_publ_contact_author_address
;Department of Chemistry
Chemistry Research laboratory
University of Oxford
Mansfield Road
Oxford
OX1 3TA
UK
;
_publ_contact_author_email steve.daviesr@chem.ox.ac.uk
_publ_contact_author_fax '+44 1865 275633'
_publ_contact_author_name 'Stephen G. Davies'
_publ_contact_author_phone '+44 1865 275695'
_publ_section_title
;
Ammonium-Directed Oxidation of Cyclic Allylic and Homoallylic Amines
;
_journal_name_full 'Journal of Organic Chemistry'
_journal_page_first 6735
_journal_page_last 6748
_journal_paper_doi 10.1021/jo9012783
_journal_volume 74
_journal_year 2009
_chemical_formula_moiety 'C21 H25 N1 O1'
_chemical_formula_sum 'C21 H25 N O'
_chemical_formula_weight 307.44
_space_group_IT_number 14
_symmetry_cell_setting monoclinic
_symmetry_Int_Tables_number 14
_symmetry_space_group_name_Hall '-P 2ybc'
_symmetry_space_group_name_H-M 'P 1 21/c 1'
_atom_sites_solution_hydrogens geom
_atom_sites_solution_primary direct
_audit_creation_date 08-02-22
_audit_creation_method CRYSTALS_ver_12.82
_cell_angle_alpha 90
_cell_angle_beta 92.0417(10)
_cell_angle_gamma 90
_cell_formula_units_Z 4
_cell_length_a 9.6786(2)
_cell_length_b 15.6935(4)
_cell_length_c 11.6781(4)
_cell_measurement_reflns_used 3914
_cell_measurement_temperature 150
_cell_measurement_theta_max 27
_cell_measurement_theta_min 5
_cell_volume 1772.67(8)
_computing_cell_refinement 'DENZO/SCALEPACK (Otwinowski & Minor, 1997)'
_computing_data_collection 'COLLECT. Nonius (1997-2001).'
_computing_data_reduction 'DENZO/SCALEPACK (Otwinowski & Minor, 1997)'
_computing_molecular_graphics 'CAMERON (Watkin et al., 1996)'
_computing_publication_material 'CRYSTALS (Betteridge et al., 2003)'
_computing_structure_refinement 'CRYSTALS (Betteridge et al., 2003)'
_computing_structure_solution 'SIR92 (Altomare et al., 1994)'
_diffrn_ambient_temperature 150
_diffrn_measured_fraction_theta_full 0.992
_diffrn_measured_fraction_theta_max 0.987
_diffrn_measurement_device_type 'Nonius Kappa CCD'
_diffrn_measurement_method \w
_diffrn_radiation_monochromator graphite
_diffrn_radiation_type 'Mo K\a'
_diffrn_radiation_wavelength 0.71073
_diffrn_reflns_av_R_equivalents 0.035
_diffrn_reflns_limit_h_max 12
_diffrn_reflns_limit_h_min -12
_diffrn_reflns_limit_k_max 20
_diffrn_reflns_limit_k_min -20
_diffrn_reflns_limit_l_max 15
_diffrn_reflns_limit_l_min -15
_diffrn_reflns_number 7611
_diffrn_reflns_theta_full 25.838
_diffrn_reflns_theta_max 27.488
_diffrn_reflns_theta_min 5.197
_diffrn_standards_number 0
_exptl_absorpt_coefficient_mu 0.070
_exptl_absorpt_correction_T_max 0.99
_exptl_absorpt_correction_T_min 0.99
_exptl_absorpt_correction_type multi-scan
_exptl_absorpt_process_details 'DENZO/SCALEPACK (Otwinowski & Minor, 1997)'
_exptl_crystal_colour colourless
_exptl_crystal_density_diffrn 1.152
_exptl_crystal_description block
_exptl_crystal_F_000 664
_exptl_crystal_size_max 0.10
_exptl_crystal_size_mid 0.10
_exptl_crystal_size_min 0.10
_refine_diff_density_max 0.11
_refine_diff_density_min -0.14
_refine_ls_extinction_method None
_refine_ls_goodness_of_fit_ref 1.1205
_refine_ls_hydrogen_treatment constr
_refine_ls_matrix_type full
_refine_ls_number_parameters 208
_refine_ls_number_reflns 1988
_refine_ls_number_restraints 0
_refine_ls_R_factor_all 0.0961
_refine_ls_R_factor_gt 0.0343
_refine_ls_shift/su_max 0.000263
_refine_ls_structure_factor_coef F
_refine_ls_weighting_details
;
 Method, part 1, Chebychev polynomial, (Watkin, 1994, Prince, 1982) 
 [weight] = 1.0/[A~0~*T~0~(x)+A~1~*T~1~(x) ... +A~n-1~]*T~n-1~(x)] 
 where A~i~ are the Chebychev coefficients listed below and x= Fcalc/Fmax 
 Method = Robust Weighting (Prince, 1982) 
 W = [weight] * [1-(deltaF/6*sigmaF)^2^]^2^ 
 A~i~ are: 
 0.252 0.489E-01 0.295E-01 
;
_refine_ls_weighting_scheme calc
_refine_ls_wR_factor_all 0.0920
_refine_ls_wR_factor_gt 0.0345
_refine_ls_wR_factor_ref 0.0345
_reflns_limit_h_max 12
_reflns_limit_h_min -12
_reflns_limit_k_max 20
_reflns_limit_k_min 0
_reflns_limit_l_max 15
_reflns_limit_l_min 0
_reflns_number_gt 1988
_reflns_number_total 4010
_reflns_threshold_expression I>3.00u(I)
_oxford_diffrn_Wilson_B_factor 3.00
_oxford_diffrn_Wilson_scale 4.28
_oxford_refine_ls_scale 0.4992(8)
_oxford_structure_analysis_title '2220850 SGD197'
_cod_data_source_file jo9012783_si_008.cif
_cod_data_source_block CRYSTALS_cif
_cod_original_sg_symbol_H-M 'P 21/c'
_cod_original_formula_sum 'C21 H25 N1 O1'
_cod_database_code 4024813

loop_
_symmetry_equiv_pos_as_xyz
x,y,z
-x,-y,-z
-x,y+1/2,-z+1/2
x,-y+1/2,z+1/2

loop_
_atom_site_label
_atom_site_type_symbol
_atom_site_fract_x
_atom_site_fract_y
_atom_site_fract_z
_atom_site_U_iso_or_equiv
_atom_site_occupancy
_atom_site_adp_type
_atom_site_refinement_flags_posn
_atom_site_refinement_flags_adp
_atom_site_refinement_flags_occupancy
_atom_site_disorder_assembly
_atom_site_disorder_group
_atom_site_attached_hydrogens
C1 C 0.41344(18) 0.48234(11) 0.85544(13) 0.0352 1.0000 Uani . . . . . .
C2 C 0.40921(16) 0.42577(10) 0.75075(13) 0.0307 1.0000 Uani . . . . . .
N3 N 0.52591(14) 0.36493(8) 0.74835(12) 0.0331 1.0000 Uani . . . . . .
C4 C 0.66224(17) 0.40581(11) 0.74741(16) 0.0407 1.0000 Uani . . . . . .
C5 C 0.77029(17) 0.34887(10) 0.69677(15) 0.0365 1.0000 Uani . . . . . .
C6 C 0.90286(18) 0.34384(11) 0.74646(17) 0.0440 1.0000 Uani . . . . . .
C7 C 1.00453(19) 0.29502(12) 0.69629(19) 0.0499 1.0000 Uani . . . . . .
C8 C 0.97523(19) 0.25120(12) 0.59616(18) 0.0487 1.0000 Uani . . . . . .
C9 C 0.84408(19) 0.25585(12) 0.54609(17) 0.0462 1.0000 Uani . . . . . .
C10 C 0.74243(18) 0.30417(11) 0.59626(15) 0.0414 1.0000 Uani . . . . . .
C11 C 0.52125(17) 0.30208(10) 0.84136(14) 0.0360 1.0000 Uani . . . . . .
C12 C 0.40666(16) 0.23783(10) 0.82330(13) 0.0295 1.0000 Uani . . . . . .
C13 C 0.39255(17) 0.19400(10) 0.72001(14) 0.0329 1.0000 Uani . . . . . .
C14 C 0.29151(17) 0.13269(10) 0.70372(15) 0.0364 1.0000 Uani . . . . . .
C15 C 0.20278(18) 0.11378(10) 0.79044(15) 0.0381 1.0000 Uani . . . . . .
C16 C 0.21510(18) 0.15704(11) 0.89290(15) 0.0400 1.0000 Uani . . . . . .
C17 C 0.31569(17) 0.21911(10) 0.90899(14) 0.0365 1.0000 Uani . . . . . .
C18 C 0.40139(18) 0.47975(11) 0.64109(14) 0.0368 1.0000 Uani . . . . . .
C19 C 0.25678(19) 0.51354(12) 0.60976(15) 0.0442 1.0000 Uani . . . . . .
C20 C 0.19538(19) 0.57742(12) 0.69215(16) 0.0466 1.0000 Uani . . . . . .
C21 C 0.16685(18) 0.53990(12) 0.80952(15) 0.0433 1.0000 Uani . . . . . .
C22 C 0.29626(18) 0.53638(11) 0.88347(15) 0.0414 1.0000 Uani . . . . . .
O23 O 0.32483(13) 0.45986(8) 0.94962(10) 0.0471 1.0000 Uani . . . . . .
H11 H 0.5099 0.5022 0.8833 0.0472 1.0000 Uiso R . . . . .
H21 H 0.3195 0.3906 0.7535 0.0381 1.0000 Uiso R . . . . .
H41 H 0.6928 0.4223 0.8283 0.0523 1.0000 Uiso R . . . . .
H42 H 0.6538 0.4581 0.6989 0.0526 1.0000 Uiso R . . . . .
H61 H 0.9237 0.3743 0.8177 0.0560 1.0000 Uiso R . . . . .
H71 H 1.0968 0.2915 0.7330 0.0611 1.0000 Uiso R . . . . .
H81 H 1.0465 0.2168 0.5614 0.0606 1.0000 Uiso R . . . . .
H91 H 0.8232 0.2243 0.4746 0.0579 1.0000 Uiso R . . . . .
H101 H 0.6482 0.3075 0.5623 0.0533 1.0000 Uiso R . . . . .
H111 H 0.5102 0.3332 0.9182 0.0457 1.0000 Uiso R . . . . .
H112 H 0.6133 0.2716 0.8430 0.0453 1.0000 Uiso R . . . . .
H131 H 0.4566 0.2070 0.6597 0.0434 1.0000 Uiso R . . . . .
H141 H 0.2839 0.1032 0.6301 0.0459 1.0000 Uiso R . . . . .
H151 H 0.1314 0.0701 0.7786 0.0499 1.0000 Uiso R . . . . .
H161 H 0.1521 0.1452 0.9536 0.0509 1.0000 Uiso R . . . . .
H171 H 0.3239 0.2502 0.9824 0.0460 1.0000 Uiso R . . . . .
H181 H 0.4651 0.5313 0.6534 0.0471 1.0000 Uiso R . . . . .
H182 H 0.4303 0.4437 0.5758 0.0463 1.0000 Uiso R . . . . .
H191 H 0.2595 0.5400 0.5321 0.0565 1.0000 Uiso R . . . . .
H192 H 0.1942 0.4625 0.6080 0.0564 1.0000 Uiso R . . . . .
H201 H 0.2617 0.6255 0.7039 0.0596 1.0000 Uiso R . . . . .
H202 H 0.1075 0.5998 0.6565 0.0596 1.0000 Uiso R . . . . .
H211 H 0.0954 0.5750 0.8483 0.0536 1.0000 Uiso R . . . . .
H212 H 0.1340 0.4796 0.7981 0.0532 1.0000 Uiso R . . . . .
H221 H 0.3195 0.5912 0.9271 0.0530 1.0000 Uiso R . . . . .

loop_
_atom_site_aniso_label
_atom_site_aniso_U_11
_atom_site_aniso_U_22
_atom_site_aniso_U_33
_atom_site_aniso_U_23
_atom_site_aniso_U_13
_atom_site_aniso_U_12
C1 0.0385(9) 0.0378(9) 0.0293(8) 0.0006(7) 0.0017(7) -0.0026(8)
C2 0.0309(8) 0.0293(8) 0.0318(9) 0.0030(7) 0.0012(7) -0.0004(7)
N3 0.0295(7) 0.0289(7) 0.0408(8) 0.0042(6) 0.0002(6) -0.0029(6)
C4 0.0352(10) 0.0348(9) 0.0521(11) -0.0006(8) 0.0012(8) -0.0061(8)
C5 0.0331(9) 0.0304(9) 0.0461(11) 0.0082(8) 0.0023(8) -0.0039(7)
C6 0.0355(10) 0.0405(10) 0.0558(12) 0.0097(9) -0.0034(9) -0.0091(9)
C7 0.0292(9) 0.0449(11) 0.0756(15) 0.0190(10) 0.0010(9) -0.0005(9)
C8 0.0388(11) 0.0431(11) 0.0648(13) 0.0135(10) 0.0113(10) 0.0041(9)
C9 0.0460(11) 0.0424(11) 0.0507(12) 0.0050(9) 0.0068(9) 0.0027(9)
C10 0.0361(10) 0.0414(10) 0.0468(11) 0.0079(9) 0.0008(8) 0.0015(8)
C11 0.0368(9) 0.0330(9) 0.0377(9) 0.0041(7) -0.0070(7) -0.0011(8)
C12 0.0319(9) 0.0261(8) 0.0305(9) 0.0037(7) -0.0014(7) 0.0037(7)
C13 0.0341(9) 0.0336(9) 0.0313(9) 0.0027(7) 0.0034(7) 0.0044(7)
C14 0.0398(9) 0.0313(9) 0.0380(10) -0.0067(8) -0.0020(8) 0.0043(8)
C15 0.0350(9) 0.0279(8) 0.0513(11) 0.0001(8) 0.0001(8) -0.0008(7)
C16 0.0383(10) 0.0405(10) 0.0415(10) 0.0060(8) 0.0074(8) 0.0003(8)
C17 0.0428(10) 0.0369(9) 0.0298(9) -0.0002(7) 0.0010(7) 0.0009(8)
C18 0.0459(10) 0.0344(9) 0.0304(9) 0.0040(8) 0.0042(7) 0.0024(8)
C19 0.0543(12) 0.0416(10) 0.0364(10) 0.0081(8) -0.0033(8) 0.0056(9)
C20 0.0440(11) 0.0417(10) 0.0540(12) 0.0029(9) -0.0017(9) 0.0082(9)
C21 0.0410(10) 0.0412(10) 0.0478(11) -0.0052(9) 0.0042(8) 0.0047(8)
C22 0.0468(11) 0.0386(10) 0.0389(10) -0.0043(8) 0.0033(8) -0.0017(8)
O23 0.0533(8) 0.0557(8) 0.0329(7) 0.0042(6) 0.0080(6) -0.0025(6)

loop_
_atom_type_symbol
_atom_type_scat_dispersion_real
_atom_type_scat_dispersion_imag
_atom_type_scat_Cromer_Mann_a1
_atom_type_scat_Cromer_Mann_b1
_atom_type_scat_Cromer_Mann_a2
_atom_type_scat_Cromer_Mann_b2
_atom_type_scat_Cromer_Mann_a3
_atom_type_scat_Cromer_Mann_b3
_atom_type_scat_Cromer_Mann_a4
_atom_type_scat_Cromer_Mann_b4
_atom_type_scat_Cromer_Mann_c
_atom_type_scat_source
C 0.0033 0.0016 2.3100 20.8439 1.0200 10.2075 1.5886 0.5687 0.8650 51.6512 0.2156 'International Tables Vol C 4.2.6.8 and 6.1.1.4'
H 0.0000 0.0000 0.4930 10.5109 0.3229 26.1257 0.1402 3.1424 0.0408 57.7998 0.0030 'International Tables Vol C 4.2.6.8 and 6.1.1.4'
N 0.0061 0.0033 12.2126 0.0057 3.1322 9.8933 2.0125 28.9975 1.1663 0.5826 -11.5290 'International Tables Vol C 4.2.6.8 and 6.1.1.4'
O 0.0106 0.0060 3.0485 13.2771 2.2868 5.7011 1.5463 0.3239 0.8670 32.9089 0.2508 'International Tables Vol C 4.2.6.8 and 6.1.1.4'

loop_
_geom_angle_atom_site_label_1
_geom_angle_site_symmetry_1
_geom_angle_atom_site_label_2
_geom_angle_site_symmetry_2
_geom_angle_atom_site_label_3
_geom_angle_site_symmetry_3
_geom_angle
_geom_angle_publ_flag
C2 . C1 . C22 . 121.55(15) yes
C2 . C1 . O23 . 117.87(14) yes
C22 . C1 . O23 . 59.41(10) yes
C2 . C1 . H11 . 115.7 no
C22 . C1 . H11 . 117.2 no
O23 . C1 . H11 . 112.7 no
C1 . C2 . N3 . 113.32(13) yes
C1 . C2 . C18 . 110.49(13) yes
N3 . C2 . C18 . 110.81(13) yes
C1 . C2 . H21 . 106.7 no
N3 . C2 . H21 . 107.4 no
C18 . C2 . H21 . 107.8 no
C2 . N3 . C4 . 113.90(12) yes
C2 . N3 . C11 . 112.07(13) yes
C4 . N3 . C11 . 110.51(13) yes
N3 . C4 . C5 . 112.29(14) yes
N3 . C4 . H41 . 109.7 no
C5 . C4 . H41 . 109.4 no
N3 . C4 . H42 . 107.9 no
C5 . C4 . H42 . 107.9 no
H41 . C4 . H42 . 109.5 no
C4 . C5 . C6 . 120.72(16) yes
C4 . C5 . C10 . 120.94(15) yes
C6 . C5 . C10 . 118.25(17) yes
C5 . C6 . C7 . 120.71(19) yes
C5 . C6 . H61 . 119.2 no
C7 . C6 . H61 . 120.1 no
C6 . C7 . C8 . 120.30(18) yes
C6 . C7 . H71 . 119.6 no
C8 . C7 . H71 . 120.1 no
C7 . C8 . C9 . 119.45(18) yes
C7 . C8 . H81 . 120.1 no
C9 . C8 . H81 . 120.4 no
C8 . C9 . C10 . 120.32(19) yes
C8 . C9 . H91 . 119.3 no
C10 . C9 . H91 . 120.4 no
C9 . C10 . C5 . 120.97(17) yes
C9 . C10 . H101 . 121.3 no
C5 . C10 . H101 . 117.7 no
N3 . C11 . C12 . 112.78(13) yes
N3 . C11 . H111 . 109.4 no
C12 . C11 . H111 . 109.9 no
N3 . C11 . H112 . 106.3 no
C12 . C11 . H112 . 109.3 no
H111 . C11 . H112 . 109.1 no
C11 . C12 . C13 . 120.05(15) yes
C11 . C12 . C17 . 121.53(14) yes
C13 . C12 . C17 . 118.39(15) yes
C12 . C13 . C14 . 120.76(16) yes
C12 . C13 . H131 . 118.5 no
C14 . C13 . H131 . 120.7 no
C13 . C14 . C15 . 120.26(16) yes
C13 . C14 . H141 . 118.8 no
C15 . C14 . H141 . 120.9 no
C14 . C15 . C16 . 119.57(16) yes
C14 . C15 . H151 . 120.0 no
C16 . C15 . H151 . 120.4 no
C15 . C16 . C17 . 120.21(16) yes
C15 . C16 . H161 . 120.2 no
C17 . C16 . H161 . 119.6 no
C12 . C17 . C16 . 120.79(16) yes
C12 . C17 . H171 . 119.2 no
C16 . C17 . H171 . 120.0 no
C2 . C18 . C19 . 114.11(14) yes
C2 . C18 . H181 . 107.9 no
C19 . C18 . H181 . 107.5 no
C2 . C18 . H182 . 108.5 no
C19 . C18 . H182 . 107.0 no
H181 . C18 . H182 . 111.8 no
C18 . C19 . C20 . 116.82(14) yes
C18 . C19 . H191 . 107.9 no
C20 . C19 . H191 . 108.8 no
C18 . C19 . H192 . 106.0 no
C20 . C19 . H192 . 106.8 no
H191 . C19 . H192 . 110.4 no
C19 . C20 . C21 . 113.58(15) yes
C19 . C20 . H201 . 108.7 no
C21 . C20 . H201 . 107.7 no
C19 . C20 . H202 . 108.3 no
C21 . C20 . H202 . 109.4 no
H201 . C20 . H202 . 109.1 no
C20 . C21 . C22 . 110.98(15) yes
C20 . C21 . H211 . 110.0 no
C22 . C21 . H211 . 109.6 no
C20 . C21 . H212 . 108.1 no
C22 . C21 . H212 . 107.2 no
H211 . C21 . H212 . 110.9 no
C21 . C22 . C1 . 122.13(15) yes
C21 . C22 . O23 . 118.55(15) yes
C1 . C22 . O23 . 60.26(10) yes
C21 . C22 . H221 . 114.9 no
C1 . C22 . H221 . 116.2 no
O23 . C22 . H221 . 113.4 no
C1 . O23 . C22 . 60.32(10) yes

loop_
_geom_bond_atom_site_label_1
_geom_bond_site_symmetry_1
_geom_bond_atom_site_label_2
_geom_bond_site_symmetry_2
_geom_bond_distance
_geom_bond_publ_flag
C1 . C2 . 1.510(2) yes
C1 . C22 . 1.463(2) yes
C1 . O23 . 1.4617(19) yes
C1 . H11 . 1.026 no
C2 . N3 . 1.480(2) yes
C2 . C18 . 1.535(2) yes
C2 . H21 . 1.030 no
N3 . C4 . 1.468(2) yes
N3 . C11 . 1.469(2) yes
C4 . C5 . 1.512(2) yes
C4 . H41 . 1.013 no
C4 . H42 . 0.998 no
C5 . C6 . 1.391(2) yes
C5 . C10 . 1.386(2) yes
C6 . C7 . 1.393(3) yes
C6 . H61 . 0.974 no
C7 . C8 . 1.377(3) yes
C7 . H71 . 0.978 no
C8 . C9 . 1.380(3) yes
C8 . H81 . 0.975 no
C9 . C10 . 1.388(2) yes
C9 . H91 . 0.985 no
C10 . H101 . 0.983 no
C11 . C12 . 1.508(2) yes
C11 . H111 . 1.031 no
C11 . H112 . 1.011 no
C12 . C13 . 1.391(2) yes
C12 . C17 . 1.388(2) yes
C13 . C14 . 1.380(2) yes
C13 . H131 . 0.977 no
C14 . C15 . 1.383(2) yes
C14 . H141 . 0.977 no
C15 . C16 . 1.377(2) yes
C15 . H151 . 0.980 no
C16 . C17 . 1.385(2) yes
C16 . H161 . 0.970 no
C17 . H171 . 0.987 no
C18 . C19 . 1.529(2) yes
C18 . H181 . 1.024 no
C18 . H182 . 0.997 no
C19 . C20 . 1.525(2) yes
C19 . H191 . 0.999 no
C19 . H192 . 1.003 no
C20 . C21 . 1.526(2) yes
C20 . H201 . 0.996 no
C20 . H202 . 0.998 no
C21 . C22 . 1.497(2) yes
C21 . H211 . 1.005 no
C21 . H212 . 1.006 no
C22 . O23 . 1.449(2) yes
C22 . H221 . 1.020 no
